data_4020475
loop_
_publ_author_name
'Chaomin Li'
'John A. Porco, Jr.'

_publ_section_title
;
Synthesis of the Epoxyquinol Dimer RKB-3564 D: Utilization of an Alkoxysilanol
to Promote [4+4] Dimerization
;
_journal_name_full 'Journal of Organic Chemistry'
_journal_page_first 6053
_journal_page_last 6065
_journal_paper_doi 10.1021/jo050897o
_journal_volume 70
_journal_year 2005
_chemical_formula_sum 'C20 H20 O8'
_chemical_formula_weight 388.36
_space_group_IT_number 4
_symmetry_cell_setting monoclinic
_symmetry_space_group_name_Hall 'P 2yb'
_symmetry_space_group_name_H-M 'P 1 21 1'
_cell_angle_alpha 90.00
_cell_angle_beta 96.259(19)
_cell_angle_gamma 90.00
_cell_formula_units_Z 2
_cell_length_a 8.256(6)
_cell_length_b 7.118(5)
_cell_length_c 14.087(11)
_cell_measurement_temperature 125(2)
_cell_volume 823.0(10)
_diffrn_ambient_temperature 125(2)
_exptl_crystal_density_diffrn 1.567
_cod_depositor_comments
;
The following automatic conversions were performed:
'_symmetry_cell_setting' value 'Monoclinic' changed to 'monoclinic'
according to '/home/saulius/struct/CIF-dictionaries/cif_core.dic'
dictionary named 'cif_core.dic' version 2.4.1 from 2010-06-29.

Automatic conversion script
Id: cif_fix_enum 1527 2010-12-29 10:47:43Z saulius 
;
_cod_original_sg_symbol_H-M 'P 21'
_cod_database_code 4020475

loop_
_symmetry_equiv_pos_as_xyz
'x, y, z'
'-x, y+1/2, -z'

loop_
_atom_site_label
_atom_site_type_symbol
_atom_site_fract_x
_atom_site_fract_y
_atom_site_fract_z
_atom_site_U_iso_or_equiv
_atom_site_adp_type
_atom_site_occupancy
_atom_site_symmetry_multiplicity
_atom_site_calc_flag
_atom_site_refinement_flags
_atom_site_disorder_assembly
_atom_site_disorder_group
O1 O -0.5532(3) 0.6213(3) 0.7746(2) 0.0257(7) Uani 1 1 d . . .
O2 O -0.6449(3) 0.3692(4) 0.96215(18) 0.0263(7) Uani 1 1 d . . .
O3 O -0.7082(3) -0.0495(4) 0.81586(19) 0.0215(7) Uani 1 1 d . . .
H3O H -0.673(9) -0.142(13) 0.826(6) 0.17(4) Uiso 1 1 d . . .
O4 O -0.1707(3) 0.0930(3) 0.85821(17) 0.0160(6) Uani 1 1 d . . .
O5 O -0.0066(3) -0.2565(4) 0.77325(19) 0.0200(7) Uani 1 1 d . . .
H5O H 0.049(4) -0.196(5) 0.803(3) 0.012(10) Uiso 1 1 d . . .
O6 O 0.0638(3) -0.0755(4) 0.53655(17) 0.0226(7) Uani 1 1 d . . .
O7 O 0.1012(3) 0.3530(3) 0.65846(18) 0.0215(7) Uani 1 1 d . . .
O8 O -0.4541(3) 0.0380(3) 0.65151(17) 0.0133(6) Uani 1 1 d . . .
C1 C -0.5624(4) 0.4661(5) 0.8097(3) 0.0175(9) Uani 1 1 d . . .
C2 C -0.7015(4) 0.4208(5) 0.8646(3) 0.0166(9) Uani 1 1 d . . .
H2 H -0.787(4) 0.505(5) 0.858(2) 0.014(10) Uiso 1 1 d . . .
C3 C -0.7181(4) 0.2281(5) 0.8994(3) 0.0163(9) Uani 1 1 d . . .
H3 H -0.828(4) 0.188(5) 0.919(3) 0.027(11) Uiso 1 1 d . . .
C4 C -0.6074(4) 0.0760(5) 0.8752(3) 0.0149(9) Uani 1 1 d . . .
H4 H -0.567(4) 0.022(5) 0.942(3) 0.035(12) Uiso 1 1 d . . .
C5 C -0.4623(4) 0.1427(5) 0.8299(3) 0.0148(9) Uani 1 1 d . . .
C6 C -0.4407(4) 0.3195(5) 0.8009(3) 0.0143(9) Uani 1 1 d . . .
C7 C -0.2787(4) 0.3655(5) 0.7665(3) 0.0165(9) Uani 1 1 d . . .
H7 H -0.262(4) 0.500(5) 0.767(2) 0.008(9) Uiso 1 1 d . . .
C8 C -0.1476(4) 0.2904(5) 0.8410(3) 0.0177(9) Uani 1 1 d . . .
H8A H -0.0404 0.3050 0.8149 0.021 Uiso 1 1 calc R . .
C9 C -0.3244(4) 0.0118(5) 0.8195(3) 0.0172(9) Uani 1 1 d . . .
H9 H -0.335(4) -0.105(5) 0.848(2) 0.015(10) Uiso 1 1 d . . .
C10 C -0.3276(4) -0.0536(5) 0.7131(3) 0.0153(9) Uani 1 1 d . . .
H10A H -0.3510 -0.1915 0.7111 0.018 Uiso 1 1 calc R . .
C11 C -0.1629(4) -0.0249(5) 0.6789(3) 0.0151(9) Uani 1 1 d . . .
C12 C -0.0505(4) -0.1905(5) 0.6791(3) 0.0152(9) Uani 1 1 d . . .
H12 H -0.105(4) -0.291(5) 0.653(3) 0.023(11) Uiso 1 1 d . . .
C13 C 0.0963(4) -0.1518(6) 0.6306(3) 0.0221(10) Uani 1 1 d . . .
H13A H 0.1870 -0.2452 0.6408 0.026 Uiso 1 1 calc R . .
C14 C 0.1423(4) 0.0424(6) 0.6110(3) 0.0198(10) Uani 1 1 d . . .
H14 H 0.262(4) 0.086(5) 0.608(3) 0.019(10) Uiso 1 1 d . . .
C15 C 0.0432(4) 0.1999(5) 0.6421(2) 0.0145(9) Uani 1 1 d . . .
C16 C -0.1256(4) 0.1509(5) 0.6581(2) 0.0131(9) Uani 1 1 d . . .
C17 C -0.2568(4) 0.2977(5) 0.6631(3) 0.0159(9) Uani 1 1 d . . .
H17 H -0.225(4) 0.404(5) 0.633(3) 0.015(10) Uiso 1 1 d . . .
C18 C -0.4156(4) 0.2169(5) 0.6109(3) 0.0147(9) Uani 1 1 d . . .
H18 H -0.512(3) 0.314(4) 0.623(2) 0.005(8) Uiso 1 1 d . . .
C19 C -0.1376(4) 0.3952(6) 0.9343(3) 0.0233(10) Uani 1 1 d . . .
H19A H -0.2432 0.3891 0.9599 0.028 Uiso 1 1 calc R . .
H19B H -0.1095 0.5268 0.9238 0.028 Uiso 1 1 calc R . .
H19C H -0.0537 0.3381 0.9798 0.028 Uiso 1 1 calc R . .
C20 C -0.4125(4) 0.1884(6) 0.5051(3) 0.0217(10) Uani 1 1 d . . .
H20A H -0.3212 0.1062 0.4940 0.026 Uiso 1 1 calc R . .
H20B H -0.3993 0.3101 0.4743 0.026 Uiso 1 1 calc R . .
H20C H -0.5150 0.1305 0.4781 0.026 Uiso 1 1 calc R . .

loop_
_atom_site_aniso_label
_atom_site_aniso_U_11
_atom_site_aniso_U_22
_atom_site_aniso_U_33
_atom_site_aniso_U_23
_atom_site_aniso_U_13
_atom_site_aniso_U_12
O1 0.0262(15) 0.0119(14) 0.0407(18) 0.0005(12) 0.0107(13) 0.0002(12)
O2 0.0276(14) 0.0313(16) 0.0207(15) -0.0099(13) 0.0054(12) 0.0001(13)
O3 0.0189(14) 0.0198(14) 0.0261(16) -0.0007(13) 0.0039(11) -0.0006(12)
O4 0.0167(13) 0.0189(14) 0.0118(13) 0.0004(11) -0.0016(11) 0.0006(11)
O5 0.0225(14) 0.0171(14) 0.0209(15) 0.0004(12) 0.0048(12) 0.0015(12)
O6 0.0223(13) 0.0309(16) 0.0149(14) -0.0037(12) 0.0032(11) 0.0009(12)
O7 0.0235(14) 0.0198(14) 0.0218(15) -0.0003(12) 0.0051(12) -0.0079(13)
O8 0.0129(12) 0.0146(13) 0.0125(13) 0.0010(10) 0.0010(10) -0.0019(11)
C1 0.0146(19) 0.017(2) 0.021(2) -0.0065(18) 0.0000(16) -0.0064(16)
C2 0.0172(19) 0.017(2) 0.017(2) -0.0081(16) 0.0068(16) 0.0020(16)
C3 0.021(2) 0.0158(19) 0.0125(19) -0.0012(16) 0.0019(16) 0.0005(17)
C4 0.0160(18) 0.0165(19) 0.011(2) 0.0032(17) -0.0018(16) 0.0001(17)
C5 0.019(2) 0.016(2) 0.0087(19) 0.0003(16) -0.0019(16) 0.0021(16)
C6 0.0142(18) 0.018(2) 0.011(2) -0.0020(16) 0.0036(15) 0.0025(16)
C7 0.024(2) 0.0072(18) 0.019(2) -0.0071(16) 0.0047(17) -0.0064(17)
C8 0.021(2) 0.015(2) 0.018(2) -0.0085(17) 0.0060(17) -0.0032(16)
C9 0.0169(19) 0.017(2) 0.018(2) 0.0040(17) 0.0038(16) 0.0003(17)
C10 0.0112(18) 0.0145(19) 0.020(2) -0.0002(18) 0.0030(16) 0.0036(17)
C11 0.0120(18) 0.0179(19) 0.016(2) -0.0044(17) 0.0037(15) 0.0014(16)
C12 0.0152(19) 0.013(2) 0.017(2) -0.0042(17) 0.0011(16) 0.0009(16)
C13 0.017(2) 0.023(2) 0.026(2) -0.0003(19) -0.0019(17) 0.0074(19)
C14 0.0148(19) 0.028(2) 0.017(2) -0.0004(18) 0.0032(16) -0.0033(19)
C15 0.0199(19) 0.015(2) 0.0091(19) 0.0037(17) 0.0024(16) -0.0063(18)
C16 0.0095(18) 0.022(2) 0.008(2) 0.0019(16) 0.0015(15) -0.0009(15)
C17 0.020(2) 0.015(2) 0.014(2) 0.0005(17) 0.0053(17) -0.0043(16)
C18 0.0133(18) 0.013(2) 0.018(2) 0.0072(17) 0.0052(16) 0.0012(16)
C19 0.018(2) 0.030(2) 0.022(2) -0.0043(19) 0.0031(17) -0.0002(18)
C20 0.027(2) 0.017(2) 0.022(2) 0.0063(17) 0.0075(18) -0.0033(18)

loop_
_geom_bond_atom_site_label_1
_geom_bond_atom_site_label_2
_geom_bond_distance
_geom_bond_site_symmetry_2
_geom_bond_publ_flag
O1 C1 1.217(5) . ?
O2 C3 1.428(5) . ?
O2 C2 1.450(5) . ?
O3 C4 1.427(4) . ?
O4 C8 1.442(4) . ?
O4 C9 1.445(4) . ?
O5 C12 1.417(5) . ?
O6 C13 1.429(5) . ?
O6 C14 1.441(5) . ?
O7 C15 1.203(4) . ?
O8 C10 1.439(4) . ?
O8 C18 1.445(4) . ?
C1 C6 1.463(5) . ?
C1 C2 1.487(5) . ?
C2 C3 1.468(5) . ?
C3 C4 1.480(5) . ?
C4 C5 1.495(5) . ?
C5 C6 1.341(5) . ?
C5 C9 1.491(5) . ?
C6 C7 1.508(5) . ?
C7 C8 1.520(5) . ?
C7 C17 1.563(5) . ?
C8 C19 1.506(5) . ?
C9 C10 1.567(5) . ?
C10 C11 1.506(5) . ?
C11 C16 1.329(5) . ?
C11 C12 1.500(5) . ?
C12 C13 1.481(5) . ?
C13 C14 1.468(6) . ?
C14 C15 1.483(5) . ?
C15 C16 1.477(5) . ?
C16 C17 1.512(5) . ?
C17 C18 1.543(5) . ?
C18 C20 1.507(5) . ?

loop_
_cod_related_entry_id
_cod_related_entry_database
_cod_related_entry_code
1 ChemSpider 20126767
